data_4088707
loop_
_publ_author_name
'Vilanova, Sean P.'
'Iluc, Vlad M.'

_publ_section_title
;
 Aryl and Benzyl C--H Activation of N-Substituted PNP Ligands
;
_journal_issue 12
_journal_name_full Organometallics
_journal_page_first 2110
_journal_paper_doi 10.1021/acs.organomet.6b00333
_journal_volume 35
_journal_year 2016
_chemical_formula_sum 'C40 H55 Cl Ir N P2'
_chemical_formula_weight 839.44
_space_group_IT_number 2
_space_group_name_Hall '-P 1'
_space_group_name_H-M_alt 'P -1'
_symmetry_cell_setting triclinic
_symmetry_space_group_name_H-M 'P -1'
_atom_sites_solution_hydrogens geom
_atom_sites_solution_primary direct
_atom_sites_solution_secondary difmap
_audit_creation_method SHELXL-97
_cell_angle_alpha 102.990(4)
_cell_angle_beta 100.621(4)
_cell_angle_gamma 92.946(4)
_cell_formula_units_Z 2
_cell_length_a 10.1952(17)
_cell_length_b 11.4033(19)
_cell_length_c 16.521(3)
_cell_measurement_reflns_used 9977
_cell_measurement_temperature 120(2)
_cell_measurement_theta_max 52.763
_cell_measurement_theta_min 4.978
_cell_volume 1830.8(5)
_computing_structure_refinement 'SHELXL-97 (Sheldrick, 1997)'
_computing_structure_solution 'SHELXS-97 (Sheldrick, 1990)'
_diffrn_ambient_temperature 120(2)
_diffrn_measured_fraction_theta_full 1.000
_diffrn_measured_fraction_theta_max 0.991
_diffrn_measurement_device_type 'Bruker APEX-II'
_diffrn_radiation_monochromator graphite
_diffrn_radiation_source 'fine-focus sealed tube'
_diffrn_radiation_type MoK\a
_diffrn_radiation_wavelength 0.71073
_diffrn_reflns_av_R_equivalents 0.0453
_diffrn_reflns_av_sigmaI/netI 0.0484
_diffrn_reflns_limit_h_max 12
_diffrn_reflns_limit_h_min -12
_diffrn_reflns_limit_k_max 14
_diffrn_reflns_limit_k_min -14
_diffrn_reflns_limit_l_max 20
_diffrn_reflns_limit_l_min -20
_diffrn_reflns_number 25647
_diffrn_reflns_theta_full 25.00
_diffrn_reflns_theta_max 26.41
_diffrn_reflns_theta_min 1.29
_exptl_absorpt_coefficient_mu 3.836
_exptl_absorpt_correction_T_max 0.5790
_exptl_absorpt_correction_T_min 0.57454
_exptl_absorpt_correction_type multi-scan
_exptl_absorpt_process_details 'Bruker AXS area detector scaling and absorption correction'
_exptl_crystal_colour yellow
_exptl_crystal_density_diffrn 1.523
_exptl_crystal_density_method 'not measured'
_exptl_crystal_description block
_exptl_crystal_F_000 852
_exptl_crystal_size_max 0.18
_exptl_crystal_size_mid 0.16
_exptl_crystal_size_min 0.11
_refine_diff_density_max 1.312
_refine_diff_density_min -1.067
_refine_diff_density_rms 0.132
_refine_ls_extinction_method none
_refine_ls_goodness_of_fit_ref 1.075
_refine_ls_hydrogen_treatment mixed
_refine_ls_matrix_type full
_refine_ls_number_parameters 429
_refine_ls_number_reflns 7470
_refine_ls_number_restraints 0
_refine_ls_restrained_S_all 1.075
_refine_ls_R_factor_all 0.0371
_refine_ls_R_factor_gt 0.0305
_refine_ls_shift/su_max 0.002
_refine_ls_shift/su_mean 0.000
_refine_ls_structure_factor_coef Fsqd
_refine_ls_weighting_details 'calc w=1/[\s^2^(Fo^2^)+(0.0168P)^2^+3.1500P] where P=(Fo^2^+2Fc^2^)/3'
_refine_ls_weighting_scheme calc
_refine_ls_wR_factor_gt 0.0608
_refine_ls_wR_factor_ref 0.0645
_reflns_number_gt 6759
_reflns_number_total 7470
_reflns_threshold_expression >2sigma(I)
_cod_data_source_file om6b00333_si_002.cif
_cod_data_source_block sv18_2
_cod_original_cell_volume 1830.9(5)
_cod_database_code 4088707

loop_
_symmetry_equiv_pos_as_xyz
'x, y, z'
'-x, -y, -z'

loop_
_atom_site_label
_atom_site_type_symbol
_atom_site_fract_x
_atom_site_fract_y
_atom_site_fract_z
_atom_site_U_iso_or_equiv
_atom_site_adp_type
_atom_site_occupancy
_atom_site_symmetry_multiplicity
_atom_site_calc_flag
_atom_site_refinement_flags
Ir Ir 0.766100(15) 0.782135(14) 0.742404(10) 0.01120(5) Uani 1 1 d .
N N 0.9459(3) 0.6799(3) 0.76639(19) 0.0114(7) Uani 1 1 d .
P2 P 0.76947(10) 0.81308(9) 0.88418(6) 0.0116(2) Uani 1 1 d .
H1A H 0.599(4) 0.596(4) 0.652(3) 0.029(13) Uiso 1 1 d .
C1 C 0.6597(4) 0.6125(4) 0.7108(3) 0.0194(9) Uani 1 1 d .
P1 P 0.82089(10) 0.75508(9) 0.60946(6) 0.0119(2) Uani 1 1 d .
Cl Cl 0.90949(10) 0.97689(9) 0.77586(6) 0.0195(2) Uani 1 1 d .
C11 C 0.8945(4) 0.5500(3) 0.7244(2) 0.0145(8) Uani 1 1 d .
H2A H 0.604(4) 0.609(4) 0.753(3) 0.018(11) Uiso 1 1 d .
C12 C 0.7571(4) 0.5176(4) 0.7065(2) 0.0165(8) Uani 1 1 d .
C13 C 0.7124(4) 0.3949(4) 0.6762(2) 0.0186(9) Uani 1 1 d .
H13 H 0.6191 0.3701 0.6648 0.022 Uiso 1 1 calc R
C14 C 0.8024(4) 0.3082(4) 0.6624(3) 0.0230(10) Uani 1 1 d .
H14 H 0.7707 0.2249 0.6444 0.028 Uiso 1 1 calc R
C15 C 0.9375(4) 0.3434(4) 0.6748(3) 0.0233(10) Uani 1 1 d .
H15 H 0.9983 0.2847 0.6623 0.028 Uiso 1 1 calc R
C16 C 0.9839(4) 0.4640(4) 0.7053(2) 0.0176(9) Uani 1 1 d .
H16 H 1.0768 0.4886 0.7135 0.021 Uiso 1 1 calc R
C36 C 1.1826(4) 0.7433(4) 0.7564(3) 0.0164(9) Uani 1 1 d .
H36 H 1.2141 0.7385 0.8133 0.020 Uiso 1 1 calc R
C21 C 0.9937(4) 0.6905(3) 0.8589(2) 0.0114(8) Uani 1 1 d .
C22 C 0.9307(4) 0.7572(3) 0.9195(2) 0.0113(8) Uani 1 1 d .
C23 C 0.9810(4) 0.7619(4) 1.0055(2) 0.0147(8) Uani 1 1 d .
H23 H 0.9397 0.8094 1.0470 0.018 Uiso 1 1 calc R
C24 C 1.0879(4) 0.7006(3) 1.0324(2) 0.0137(8) Uani 1 1 d .
C25 C 1.1459(4) 0.6318(4) 0.9705(2) 0.0161(8) Uani 1 1 d .
H25 H 1.2192 0.5883 0.9869 0.019 Uiso 1 1 calc R
C27 C 1.1370(4) 0.7039(4) 1.1248(2) 0.0186(9) Uani 1 1 d .
H27A H 1.0863 0.6397 1.1401 0.028 Uiso 1 1 calc R
H27B H 1.1241 0.7826 1.1595 0.028 Uiso 1 1 calc R
H27C H 1.2325 0.6915 1.1347 0.028 Uiso 1 1 calc R
H H 0.620(5) 0.832(4) 0.717(3) 0.044(15) Uiso 1 1 d .
C26 C 1.0996(4) 0.6251(4) 0.8856(2) 0.0146(8) Uani 1 1 d .
H26 H 1.1399 0.5756 0.8446 0.017 Uiso 1 1 calc R
C31 C 1.0473(4) 0.7226(3) 0.7219(2) 0.0122(8) Uani 1 1 d .
C32 C 1.0005(4) 0.7395(3) 0.6403(2) 0.0131(8) Uani 1 1 d .
C33 C 1.0948(4) 0.7631(4) 0.5932(2) 0.0161(8) Uani 1 1 d .
H33 H 1.0639 0.7701 0.5368 0.019 Uiso 1 1 calc R
C35 C 1.2738(4) 0.7713(4) 0.7085(3) 0.0179(9) Uani 1 1 d .
H35 H 1.3665 0.7868 0.7337 0.021 Uiso 1 1 calc R
C34 C 1.2321(4) 0.7769(4) 0.6255(3) 0.0170(9) Uani 1 1 d .
C37 C 1.3310(4) 0.8009(4) 0.5724(3) 0.0260(10) Uani 1 1 d .
H37A H 1.3157 0.7372 0.5198 0.039 Uiso 1 1 calc R
H37B H 1.4224 0.8016 0.6041 0.039 Uiso 1 1 calc R
H37C H 1.3193 0.8795 0.5587 0.039 Uiso 1 1 calc R
C42 C 0.5113(4) 0.7426(4) 0.9070(3) 0.0236(10) Uani 1 1 d .
H42A H 0.4823 0.7067 0.8461 0.035 Uiso 1 1 calc R
H42B H 0.4984 0.8289 0.9187 0.035 Uiso 1 1 calc R
H42C H 0.4582 0.7022 0.9384 0.035 Uiso 1 1 calc R
C43 C 0.6828(4) 0.5942(4) 0.9223(3) 0.0197(9) Uani 1 1 d .
H43A H 0.6575 0.5540 0.8619 0.030 Uiso 1 1 calc R
H43B H 0.6280 0.5560 0.9540 0.030 Uiso 1 1 calc R
H43C H 0.7777 0.5868 0.9430 0.030 Uiso 1 1 calc R
C44 C 0.7734(4) 0.9732(4) 0.9428(3) 0.0173(9) Uani 1 1 d .
H44 H 0.8591 1.0149 0.9377 0.021 Uiso 1 1 calc R
C45 C 0.6603(4) 1.0343(4) 0.8983(3) 0.0239(10) Uani 1 1 d .
H45A H 0.6637 1.0211 0.8380 0.036 Uiso 1 1 calc R
H45B H 0.6716 1.1213 0.9243 0.036 Uiso 1 1 calc R
H45C H 0.5736 0.9997 0.9041 0.036 Uiso 1 1 calc R
C46 C 0.7729(5) 0.9998(4) 1.0375(3) 0.0256(10) Uani 1 1 d .
H46A H 0.7791 1.0874 1.0605 0.038 Uiso 1 1 calc R
H46B H 0.8496 0.9666 1.0667 0.038 Uiso 1 1 calc R
H46C H 0.6895 0.9623 1.0462 0.038 Uiso 1 1 calc R
C51 C 0.7504(4) 0.6176(4) 0.5249(3) 0.0174(9) Uani 1 1 d .
H51 H 0.7454 0.5501 0.5541 0.021 Uiso 1 1 calc R
C52 C 0.6057(4) 0.6301(4) 0.4841(3) 0.0239(10) Uani 1 1 d .
H52A H 0.6055 0.6898 0.4497 0.036 Uiso 1 1 calc R
H52B H 0.5546 0.6567 0.5286 0.036 Uiso 1 1 calc R
H52C H 0.5644 0.5518 0.4480 0.036 Uiso 1 1 calc R
C53 C 0.8318(4) 0.5766(4) 0.4569(3) 0.0257(10) Uani 1 1 d .
H53A H 0.7941 0.4964 0.4222 0.039 Uiso 1 1 calc R
H53B H 0.9251 0.5729 0.4839 0.039 Uiso 1 1 calc R
H53C H 0.8288 0.6342 0.4208 0.039 Uiso 1 1 calc R
C54 C 0.8153(4) 0.8883(4) 0.5612(3) 0.0171(9) Uani 1 1 d .
H54 H 0.8885 0.9492 0.5982 0.021 Uiso 1 1 calc R
C55 C 0.6834(4) 0.9458(4) 0.5705(3) 0.0250(10) Uani 1 1 d .
H55A H 0.6848 1.0220 0.5525 0.037 Uiso 1 1 calc R
H55B H 0.6743 0.9616 0.6299 0.037 Uiso 1 1 calc R
H55C H 0.6074 0.8903 0.5350 0.037 Uiso 1 1 calc R
C56 C 0.8369(5) 0.8768(5) 0.4718(3) 0.0356(12) Uani 1 1 d .
H56A H 0.7635 0.8230 0.4318 0.053 Uiso 1 1 calc R
H56B H 0.9223 0.8432 0.4664 0.053 Uiso 1 1 calc R
H56C H 0.8388 0.9567 0.4591 0.053 Uiso 1 1 calc R
C61 C 0.5968(4) 0.8089(4) 0.2470(3) 0.0251(10) Uani 1 1 d .
C62 C 0.5647(5) 0.6889(4) 0.2046(3) 0.0311(11) Uani 1 1 d .
H62 H 0.4811 0.6493 0.2058 0.037 Uiso 1 1 calc R
C63 C 0.6516(5) 0.6250(4) 0.1603(3) 0.0309(11) Uani 1 1 d .
H63 H 0.6276 0.5425 0.1316 0.037 Uiso 1 1 calc R
C64 C 0.7739(4) 0.6819(4) 0.1578(3) 0.0256(10) Uani 1 1 d .
H64 H 0.8339 0.6388 0.1273 0.031 Uiso 1 1 calc R
C65 C 0.8077(4) 0.8014(4) 0.2000(3) 0.0259(10) Uani 1 1 d .
H65 H 0.8918 0.8406 0.1992 0.031 Uiso 1 1 calc R
C66 C 0.7197(5) 0.8647(4) 0.2436(3) 0.0281(11) Uani 1 1 d .
H66 H 0.7435 0.9475 0.2716 0.034 Uiso 1 1 calc R
C67 C 0.5023(5) 0.8774(5) 0.2963(3) 0.0349(12) Uani 1 1 d .
H67A H 0.5145 0.9633 0.2965 0.052 Uiso 1 1 calc R
H67B H 0.5215 0.8681 0.3547 0.052 Uiso 1 1 calc R
H67C H 0.4096 0.8453 0.2696 0.052 Uiso 1 1 calc R
C41 C 0.6597(4) 0.7271(4) 0.9348(3) 0.0168(9) Uani 1 1 d .
H41 H 0.6842 0.7635 0.9972 0.020 Uiso 1 1 calc R

loop_
_atom_site_aniso_label
_atom_site_aniso_U_11
_atom_site_aniso_U_22
_atom_site_aniso_U_33
_atom_site_aniso_U_23
_atom_site_aniso_U_13
_atom_site_aniso_U_12
Ir 0.01063(8) 0.01150(8) 0.01130(8) 0.00286(6) 0.00148(5) 0.00162(5)
N 0.0108(16) 0.0139(17) 0.0098(16) 0.0037(13) 0.0007(12) 0.0040(13)
P2 0.0113(5) 0.0120(5) 0.0112(5) 0.0018(4) 0.0026(4) 0.0016(4)
C1 0.025(2) 0.018(2) 0.012(2) 0.0003(17) -0.0007(18) 0.0012(18)
P1 0.0119(5) 0.0143(5) 0.0101(5) 0.0039(4) 0.0022(4) 0.0022(4)
Cl 0.0215(5) 0.0153(5) 0.0202(5) 0.0006(4) 0.0066(4) -0.0046(4)
C11 0.020(2) 0.013(2) 0.0101(19) 0.0030(16) 0.0014(16) 0.0007(16)
C12 0.020(2) 0.017(2) 0.012(2) 0.0037(16) 0.0023(16) 0.0007(17)
C13 0.027(2) 0.014(2) 0.014(2) 0.0043(17) 0.0013(17) -0.0036(17)
C14 0.034(3) 0.015(2) 0.018(2) 0.0030(18) 0.0027(19) 0.0014(19)
C15 0.032(3) 0.022(2) 0.017(2) 0.0026(18) 0.0076(19) 0.0088(19)
C16 0.025(2) 0.014(2) 0.012(2) 0.0017(16) 0.0022(17) 0.0032(17)
C36 0.017(2) 0.021(2) 0.013(2) 0.0067(17) 0.0029(16) 0.0062(17)
C21 0.0113(18) 0.015(2) 0.0084(19) 0.0046(15) 0.0008(14) -0.0011(15)
C22 0.0102(18) 0.0095(19) 0.013(2) 0.0031(15) 0.0001(15) 0.0003(15)
C23 0.015(2) 0.015(2) 0.014(2) 0.0010(16) 0.0034(16) -0.0003(16)
C24 0.0124(19) 0.013(2) 0.016(2) 0.0046(16) 0.0014(15) 0.0003(15)
C25 0.014(2) 0.016(2) 0.018(2) 0.0068(17) 0.0012(16) 0.0051(16)
C27 0.021(2) 0.020(2) 0.015(2) 0.0067(17) 0.0014(17) 0.0067(17)
C26 0.016(2) 0.016(2) 0.012(2) 0.0026(16) 0.0040(16) 0.0054(16)
C31 0.0134(19) 0.0112(19) 0.013(2) 0.0024(15) 0.0062(15) 0.0029(15)
C32 0.0147(19) 0.0088(19) 0.016(2) 0.0021(16) 0.0033(16) 0.0042(15)
C33 0.019(2) 0.020(2) 0.012(2) 0.0087(17) 0.0030(16) 0.0068(17)
C35 0.0113(19) 0.022(2) 0.020(2) 0.0050(18) 0.0012(16) -0.0010(16)
C34 0.016(2) 0.018(2) 0.020(2) 0.0056(17) 0.0065(17) 0.0058(16)
C37 0.018(2) 0.039(3) 0.024(2) 0.013(2) 0.0050(18) 0.006(2)
C42 0.014(2) 0.024(2) 0.036(3) 0.012(2) 0.0087(19) 0.0044(18)
C43 0.022(2) 0.020(2) 0.018(2) 0.0106(18) -0.0005(17) 0.0001(18)
C44 0.018(2) 0.013(2) 0.019(2) 0.0010(17) 0.0033(17) 0.0003(16)
C45 0.029(2) 0.016(2) 0.027(2) 0.0036(19) 0.0074(19) 0.0070(19)
C46 0.036(3) 0.019(2) 0.019(2) 0.0000(18) 0.0022(19) 0.007(2)
C51 0.015(2) 0.020(2) 0.015(2) 0.0020(17) -0.0004(16) 0.0018(17)
C52 0.020(2) 0.025(2) 0.022(2) 0.0024(19) -0.0025(18) -0.0018(18)
C53 0.028(2) 0.024(2) 0.023(2) 0.0001(19) 0.0040(19) 0.0033(19)
C54 0.023(2) 0.018(2) 0.016(2) 0.0091(17) 0.0069(17) 0.0093(17)
C55 0.028(2) 0.025(2) 0.029(3) 0.015(2) 0.014(2) 0.012(2)
C56 0.039(3) 0.041(3) 0.030(3) 0.013(2) 0.008(2) 0.012(2)
C61 0.027(2) 0.025(3) 0.022(2) 0.0057(19) 0.0026(19) 0.0069(19)
C62 0.023(2) 0.029(3) 0.040(3) 0.003(2) 0.010(2) -0.003(2)
C63 0.029(3) 0.019(2) 0.041(3) -0.001(2) 0.008(2) -0.002(2)
C64 0.022(2) 0.027(3) 0.030(3) 0.009(2) 0.0083(19) 0.0042(19)
C65 0.021(2) 0.029(3) 0.028(3) 0.009(2) 0.0045(19) -0.0055(19)
C66 0.032(3) 0.020(2) 0.030(3) 0.003(2) 0.005(2) -0.002(2)
C67 0.034(3) 0.040(3) 0.031(3) 0.006(2) 0.006(2) 0.012(2)
C41 0.015(2) 0.020(2) 0.018(2) 0.0087(17) 0.0051(16) 0.0035(17)

loop_
_atom_type_symbol
_atom_type_description
_atom_type_scat_dispersion_real
_atom_type_scat_dispersion_imag
_atom_type_scat_source
C C 0.0033 0.0016 'International Tables Vol C Tables 4.2.6.8 and 6.1.1.4'
H H 0.0000 0.0000 'International Tables Vol C Tables 4.2.6.8 and 6.1.1.4'
N N 0.0061 0.0033 'International Tables Vol C Tables 4.2.6.8 and 6.1.1.4'
P P 0.1023 0.0942 'International Tables Vol C Tables 4.2.6.8 and 6.1.1.4'
Cl Cl 0.1484 0.1585 'International Tables Vol C Tables 4.2.6.8 and 6.1.1.4'
Ir Ir -1.4442 7.9887 'International Tables Vol C Tables 4.2.6.8 and 6.1.1.4'

loop_
_geom_angle_atom_site_label_1
_geom_angle_atom_site_label_2
_geom_angle_atom_site_label_3
_geom_angle
C1 Ir N 84.23(14)
C1 Ir P2 94.69(12)
N Ir P2 86.23(8)
C1 Ir P1 92.39(12)
N Ir P1 81.96(8)
P2 Ir P1 165.55(3)
C1 Ir Cl 175.18(12)
N Ir Cl 91.62(9)
P2 Ir Cl 87.47(3)
P1 Ir Cl 84.58(3)
C1 Ir H 85.5(17)
N Ir H 169.6(17)
P2 Ir H 96.3(17)
P1 Ir H 96.8(17)
Cl Ir H 98.6(17)
C21 N C31 115.3(3)
C21 N C11 108.6(3)
C31 N C11 109.9(3)
C21 N Ir 111.3(2)
C31 N Ir 107.2(2)
C11 N Ir 104.1(2)
C22 P2 C44 108.50(18)
C22 P2 C41 99.42(17)
C44 P2 C41 104.20(19)
C22 P2 Ir 100.27(12)
C44 P2 Ir 115.84(14)
C41 P2 Ir 126.14(14)
C12 C1 Ir 109.0(3)
C12 C1 H1A 107(2)
Ir C1 H1A 111(3)
C12 C1 H2A 112(2)
Ir C1 H2A 109(2)
H1A C1 H2A 109(3)
C32 P1 C51 106.08(17)
C32 P1 C54 104.42(18)
C51 P1 C54 108.46(19)
C32 P1 Ir 98.50(13)
C51 P1 Ir 120.12(14)
C54 P1 Ir 116.87(13)
C12 C11 C16 120.9(4)
C12 C11 N 118.7(3)
C16 C11 N 120.4(3)
C11 C12 C13 117.8(4)
C11 C12 C1 120.8(4)
C13 C12 C1 121.1(4)
C14 C13 C12 121.1(4)
C14 C13 H13 119.4
C12 C13 H13 119.4
C15 C14 C13 120.0(4)
C15 C14 H14 120.0
C13 C14 H14 120.0
C14 C15 C16 119.7(4)
C14 C15 H15 120.1
C16 C15 H15 120.1
C15 C16 C11 120.1(4)
C15 C16 H16 119.9
C11 C16 H16 119.9
C31 C36 C35 120.5(4)
C31 C36 H36 119.7
C35 C36 H36 119.7
C22 C21 C26 118.8(3)
C22 C21 N 121.9(3)
C26 C21 N 119.2(3)
C21 C22 C23 118.5(3)
C21 C22 P2 118.8(3)
C23 C22 P2 121.9(3)
C24 C23 C22 123.0(4)
C24 C23 H23 118.5
C22 C23 H23 118.5
C23 C24 C25 117.2(4)
C23 C24 C27 121.9(3)
C25 C24 C27 120.8(3)
C26 C25 C24 121.5(4)
C26 C25 H25 119.2
C24 C25 H25 119.2
C24 C27 H27A 109.5
C24 C27 H27B 109.5
H27A C27 H27B 109.5
C24 C27 H27C 109.5
H27A C27 H27C 109.5
H27B C27 H27C 109.5
C25 C26 C21 120.9(3)
C25 C26 H26 119.5
C21 C26 H26 119.5
C36 C31 C32 119.3(3)
C36 C31 N 123.3(3)
C32 C31 N 117.4(3)
C33 C32 C31 118.2(3)
C33 C32 P1 123.4(3)
C31 C32 P1 117.5(3)
C34 C33 C32 122.7(4)
C34 C33 H33 118.6
C32 C33 H33 118.6
C34 C35 C36 121.3(4)
C34 C35 H35 119.3
C36 C35 H35 119.3
C35 C34 C33 117.4(4)
C35 C34 C37 121.4(4)
C33 C34 C37 121.2(4)
C34 C37 H37A 109.5
C34 C37 H37B 109.5
H37A C37 H37B 109.5
C34 C37 H37C 109.5
H37A C37 H37C 109.5
H37B C37 H37C 109.5
C41 C42 H42A 109.5
C41 C42 H42B 109.5
H42A C42 H42B 109.5
C41 C42 H42C 109.5
H42A C42 H42C 109.5
H42B C42 H42C 109.5
C41 C43 H43A 109.5
C41 C43 H43B 109.5
H43A C43 H43B 109.5
C41 C43 H43C 109.5
H43A C43 H43C 109.5
H43B C43 H43C 109.5
C46 C44 C45 109.4(3)
C46 C44 P2 118.4(3)
C45 C44 P2 110.1(3)
C46 C44 H44 106.0
C45 C44 H44 106.0
P2 C44 H44 106.0
C44 C45 H45A 109.5
C44 C45 H45B 109.5
H45A C45 H45B 109.5
C44 C45 H45C 109.5
H45A C45 H45C 109.5
H45B C45 H45C 109.5
C44 C46 H46A 109.5
C44 C46 H46B 109.5
H46A C46 H46B 109.5
C44 C46 H46C 109.5
H46A C46 H46C 109.5
H46B C46 H46C 109.5
C53 C51 C52 110.4(3)
C53 C51 P1 116.8(3)
C52 C51 P1 110.6(3)
C53 C51 H51 106.1
C52 C51 H51 106.1
P1 C51 H51 106.1
C51 C52 H52A 109.5
C51 C52 H52B 109.5
H52A C52 H52B 109.5
C51 C52 H52C 109.5
H52A C52 H52C 109.5
H52B C52 H52C 109.5
C51 C53 H53A 109.5
C51 C53 H53B 109.5
H53A C53 H53B 109.5
C51 C53 H53C 109.5
H53A C53 H53C 109.5
H53B C53 H53C 109.5
C56 C54 C55 109.4(3)
C56 C54 P1 120.9(3)
C55 C54 P1 108.8(3)
C56 C54 H54 105.6
C55 C54 H54 105.6
P1 C54 H54 105.6
C54 C55 H55A 109.5
C54 C55 H55B 109.5
H55A C55 H55B 109.5
C54 C55 H55C 109.5
H55A C55 H55C 109.5
H55B C55 H55C 109.5
C54 C56 H56A 109.5
C54 C56 H56B 109.5
H56A C56 H56B 109.5
C54 C56 H56C 109.5
H56A C56 H56C 109.5
H56B C56 H56C 109.5
C62 C61 C66 117.9(4)
C62 C61 C67 121.2(4)
C66 C61 C67 120.9(4)
C61 C62 C63 121.5(4)
C61 C62 H62 119.2
C63 C62 H62 119.2
C62 C63 C64 119.8(4)
C62 C63 H63 120.1
C64 C63 H63 120.1
C65 C64 C63 119.4(4)
C65 C64 H64 120.3
C63 C64 H64 120.3
C64 C65 C66 120.3(4)
C64 C65 H65 119.8
C66 C65 H65 119.8
C65 C66 C61 121.0(4)
C65 C66 H66 119.5
C61 C66 H66 119.5
C61 C67 H67A 109.5
C61 C67 H67B 109.5
H67A C67 H67B 109.5
C61 C67 H67C 109.5
H67A C67 H67C 109.5
H67B C67 H67C 109.5
C43 C41 C42 111.1(3)
C43 C41 P2 113.5(3)
C42 C41 P2 112.0(3)
C43 C41 H41 106.6
C42 C41 H41 106.6
P2 C41 H41 106.6

loop_
_geom_bond_atom_site_label_1
_geom_bond_atom_site_label_2
_geom_bond_distance
Ir C1 2.077(4)
Ir N 2.244(3)
Ir P2 2.2824(11)
Ir P1 2.3230(10)
Ir Cl 2.4883(10)
Ir H 1.64(5)
N C21 1.492(5)
N C31 1.494(5)
N C11 1.508(5)
P2 C22 1.836(4)
P2 C44 1.859(4)
P2 C41 1.874(4)
C1 C12 1.504(6)
C1 H1A 1.03(5)
C1 H2A 0.99(4)
P1 C32 1.837(4)
P1 C51 1.859(4)
P1 C54 1.866(4)
C11 C12 1.390(5)
C11 C16 1.397(5)
C12 C13 1.397(6)
C13 C14 1.392(6)
C13 H13 0.9500
C14 C15 1.379(6)
C14 H14 0.9500
C15 C16 1.380(6)
C15 H15 0.9500
C16 H16 0.9500
C36 C31 1.379(5)
C36 C35 1.396(5)
C36 H36 0.9500
C21 C22 1.392(5)
C21 C26 1.404(5)
C22 C23 1.406(5)
C23 C24 1.383(5)
C23 H23 0.9500
C24 C25 1.386(5)
C24 C27 1.507(5)
C25 C26 1.378(5)
C25 H25 0.9500
C27 H27A 0.9800
C27 H27B 0.9800
C27 H27C 0.9800
C26 H26 0.9500
C31 C32 1.405(5)
C32 C33 1.394(5)
C33 C34 1.391(5)
C33 H33 0.9500
C35 C34 1.375(6)
C35 H35 0.9500
C34 C37 1.505(6)
C37 H37A 0.9800
C37 H37B 0.9800
C37 H37C 0.9800
C42 C41 1.530(5)
C42 H42A 0.9800
C42 H42B 0.9800
C42 H42C 0.9800
C43 C41 1.519(6)
C43 H43A 0.9800
C43 H43B 0.9800
C43 H43C 0.9800
C44 C46 1.527(6)
C44 C45 1.535(6)
C44 H44 1.0000
C45 H45A 0.9800
C45 H45B 0.9800
C45 H45C 0.9800
C46 H46A 0.9800
C46 H46B 0.9800
C46 H46C 0.9800
C51 C53 1.522(6)
C51 C52 1.533(5)
C51 H51 1.0000
C52 H52A 0.9800
C52 H52B 0.9800
C52 H52C 0.9800
C53 H53A 0.9800
C53 H53B 0.9800
C53 H53C 0.9800
C54 C56 1.512(6)
C54 C55 1.544(5)
C54 H54 1.0000
C55 H55A 0.9800
C55 H55B 0.9800
C55 H55C 0.9800
C56 H56A 0.9800
C56 H56B 0.9800
C56 H56C 0.9800
C61 C62 1.382(6)
C61 C66 1.392(6)
C61 C67 1.510(6)
C62 C63 1.384(6)
C62 H62 0.9500
C63 C64 1.387(6)
C63 H63 0.9500
C64 C65 1.378(6)
C64 H64 0.9500
C65 C66 1.384(6)
C65 H65 0.9500
C66 H66 0.9500
C67 H67A 0.9800
C67 H67B 0.9800
C67 H67C 0.9800
C41 H41 1.0000
